data_2239125
loop_
_publ_author_name
'El-Emam, Ali A.'
'Al-Tuwaijri, Hanaa M.'
'Al-Abdullah, Ebtehal S.'
'Chidan Kumar, C. S.'
'Fun, Hoong-Kun'

_publ_section_title
;
 3-(Adamantan-1-yl)-4-ethyl-1-{[4-(2-methoxyphenyl)piperazin-1-yl]methyl}-1<i>H</i>-1,2,4-triazole-5(4<i>H</i>)-thione
;
_journal_coeditor_code RZ5099
_journal_issue 1
_journal_name_full 'Acta Crystallographica Section E'
_journal_page_first o25
_journal_page_last o26
_journal_paper_doi 10.1107/S1600536813032789
_journal_volume 70
_journal_year 2014
_chemical_formula_iupac 'C26 H37 N5 O S'
_chemical_formula_moiety 'C26 H37 N5 O S'
_chemical_formula_sum 'C26 H37 N5 O S'
_chemical_formula_weight 467.67
_chemical_name_systematic
;
3-(Adamantan-1-yl)-4-ethyl-1-{[4-(2-methoxyphenyl)piperazin-1-yl]methyl}-1<i>H</i>-1,2,4-triazole-5(4<i>H</i>)-thione
;
_space_group_IT_number 15
_symmetry_cell_setting monoclinic
_symmetry_space_group_name_Hall '-C 2yc'
_symmetry_space_group_name_H-M 'C 1 2/c 1'
_atom_sites_solution_hydrogens geom
_atom_sites_solution_primary direct
_atom_sites_solution_secondary difmap
_audit_creation_method SHELXL-97
_cell_angle_alpha 90.00
_cell_angle_beta 107.886(2)
_cell_angle_gamma 90.00
_cell_formula_units_Z 8
_cell_length_a 19.8170(3)
_cell_length_b 11.9384(3)
_cell_length_c 21.7807(4)
_cell_measurement_reflns_used 4154
_cell_measurement_temperature 296(2)
_cell_measurement_theta_max 69.21
_cell_measurement_theta_min 4.27
_cell_volume 4903.90(18)
_computing_cell_refinement 'SAINT (Bruker, 2009)'
_computing_data_collection 'APEX2 (Bruker, 2009)'
_computing_data_reduction 'SAINT (Bruker, 2009)'
_computing_molecular_graphics 'SHELXTL (Sheldrick, 2008)'
_computing_publication_material
;
SHELXTL (Sheldrick, 2008) and PLATON (Spek, 2009)
;
_computing_structure_refinement 'SHELXTL (Sheldrick, 2008)'
_computing_structure_solution 'SHELXTL (Sheldrick, 2008)'
_diffrn_ambient_temperature 296(2)
_diffrn_measured_fraction_theta_full 0.966
_diffrn_measured_fraction_theta_max 0.966
_diffrn_measurement_device_type 'Bruker APEXII CCD'
_diffrn_measurement_method '\f and \w scans'
_diffrn_radiation_monochromator graphite
_diffrn_radiation_source 'fine-focus sealed tube'
_diffrn_radiation_type CuK\a
_diffrn_radiation_wavelength 1.54178
_diffrn_reflns_av_R_equivalents 0.0330
_diffrn_reflns_av_sigmaI/netI 0.0296
_diffrn_reflns_limit_h_max 23
_diffrn_reflns_limit_h_min -22
_diffrn_reflns_limit_k_max 14
_diffrn_reflns_limit_k_min -9
_diffrn_reflns_limit_l_max 21
_diffrn_reflns_limit_l_min -25
_diffrn_reflns_number 15455
_diffrn_reflns_theta_full 65.00
_diffrn_reflns_theta_max 65.00
_diffrn_reflns_theta_min 4.27
_diffrn_standards_number 0
_exptl_absorpt_coefficient_mu 1.387
_exptl_absorpt_correction_T_max 0.5988
_exptl_absorpt_correction_T_min 0.3435
_exptl_absorpt_correction_type multi-scan
_exptl_absorpt_process_details '(<i>SADABS</i>; Bruker, 2009)'
_exptl_crystal_colour colourless
_exptl_crystal_density_diffrn 1.267
_exptl_crystal_density_method 'not measured'
_exptl_crystal_description plate
_exptl_crystal_F_000 2016
_exptl_crystal_size_max 0.98
_exptl_crystal_size_mid 0.62
_exptl_crystal_size_min 0.41
_refine_diff_density_max 0.189
_refine_diff_density_min -0.272
_refine_ls_extinction_method none
_refine_ls_goodness_of_fit_ref 1.053
_refine_ls_hydrogen_treatment mixed
_refine_ls_matrix_type full
_refine_ls_number_parameters 308
_refine_ls_number_reflns 4029
_refine_ls_number_restraints 0
_refine_ls_restrained_S_all 1.053
_refine_ls_R_factor_all 0.0472
_refine_ls_R_factor_gt 0.0429
_refine_ls_shift/su_max 0.000
_refine_ls_shift/su_mean 0.000
_refine_ls_structure_factor_coef Fsqd
_refine_ls_weighting_details 'calc w=1/[\s^2^(Fo^2^)+(0.0627P)^2^+2.6908P] where P=(Fo^2^+2Fc^2^)/3'
_refine_ls_weighting_scheme calc
_refine_ls_wR_factor_gt 0.1114
_refine_ls_wR_factor_ref 0.1152
_reflns_number_gt 3606
_reflns_number_total 4029
_reflns_threshold_expression I>2\s(I)
_cod_data_source_file rz5099sup1.cif
_cod_data_source_block I
_cod_original_cell_volume 4903.90(17)
_cod_original_sg_symbol_H-M 'C 2/c'
_cod_database_code 2239125
_cod_database_fobs_code 2239125

loop_
_symmetry_equiv_pos_as_xyz
'x, y, z'
'-x, y, -z+1/2'
'x+1/2, y+1/2, z'
'-x+1/2, y+1/2, -z+1/2'
'-x, -y, -z'
'x, -y, z-1/2'
'-x+1/2, -y+1/2, -z'
'x+1/2, -y+1/2, z-1/2'

loop_
_atom_site_type_symbol
_atom_site_label
_atom_site_fract_x
_atom_site_fract_y
_atom_site_fract_z
_atom_site_U_iso_or_equiv
_atom_site_adp_type
_atom_site_calc_flag
_atom_site_refinement_flags
_atom_site_occupancy
_atom_site_symmetry_multiplicity
S S1 0.04659(3) 0.66541(4) 0.36270(3) 0.06079(18) Uani d . 1 1
O O1 -0.25953(6) 1.15940(11) 0.28999(6) 0.0511(3) Uani d . 1 1
N N1 -0.12211(7) 1.09436(12) 0.31028(6) 0.0392(3) Uani d . 1 1
N N2 -0.03369(7) 0.95212(11) 0.40765(7) 0.0401(3) Uani d . 1 1
N N3 -0.04059(7) 0.74873(11) 0.42680(7) 0.0410(3) Uani d . 1 1
N N4 -0.09869(7) 0.71981(11) 0.44558(7) 0.0402(3) Uani d . 1 1
N N5 -0.06803(7) 0.58126(11) 0.39235(6) 0.0380(3) Uani d . 1 1
C C1 -0.21966(9) 1.22602(15) 0.26341(8) 0.0414(4) Uani d . 1 1
C C2 -0.24588(10) 1.32048(17) 0.22721(9) 0.0531(5) Uani d . 1 1
H H2A -0.2916 1.3448 0.2233 0.064 Uiso calc R 1 1
C C3 -0.20535(12) 1.37922(18) 0.19688(10) 0.0612(5) Uani d . 1 1
H H3A -0.2239 1.4422 0.1723 0.073 Uiso calc R 1 1
C C4 -0.13806(12) 1.34470(18) 0.20304(10) 0.0609(5) Uani d . 1 1
H H4A -0.1110 1.3826 0.1816 0.073 Uiso calc R 1 1
C C5 -0.11006(10) 1.25299(16) 0.24133(9) 0.0502(4) Uani d . 1 1
H H5A -0.0636 1.2317 0.2460 0.060 Uiso calc R 1 1
C C6 -0.14894(9) 1.19165(14) 0.27302(8) 0.0392(4) Uani d . 1 1
C C7 -0.33410(10) 1.17746(19) 0.27037(11) 0.0604(5) Uani d . 1 1
H H7A -0.3564 1.1195 0.2879 0.091 Uiso calc R 1 1
H H7B -0.3523 1.1760 0.2241 0.091 Uiso calc R 1 1
H H7C -0.3439 1.2490 0.2859 0.091 Uiso calc R 1 1
C C8 -0.05394(9) 1.05442(15) 0.30672(9) 0.0442(4) Uani d . 1 1
H H8A -0.0175 1.1089 0.3266 0.053 Uiso calc R 1 1
H H8B -0.0560 1.0466 0.2619 0.053 Uiso calc R 1 1
C C9 -0.03495(9) 0.94278(15) 0.34052(9) 0.0447(4) Uani d . 1 1
H H9A -0.0695 0.8868 0.3187 0.054 Uiso calc R 1 1
H H9B 0.0112 0.9190 0.3388 0.054 Uiso calc R 1 1
C C10 -0.10279(9) 0.98856(14) 0.41065(8) 0.0407(4) Uani d . 1 1
H H10A -0.1018 0.9943 0.4553 0.049 Uiso calc R 1 1
H H10B -0.1385 0.9339 0.3894 0.049 Uiso calc R 1 1
C C11 -0.12140(9) 1.10112(15) 0.37793(8) 0.0420(4) Uani d . 1 1
H H11A -0.1677 1.1245 0.3796 0.050 Uiso calc R 1 1
H H11B -0.0869 1.1565 0.4006 0.050 Uiso calc R 1 1
C C12 -0.00463(9) 0.85666(15) 0.44685(9) 0.0449(4) Uani d . 1 1
C C13 -0.02030(9) 0.66608(14) 0.39407(8) 0.0419(4) Uani d . 1 1
C C14 -0.11453(8) 0.61806(13) 0.42412(8) 0.0361(4) Uani d . 1 1
C C15 -0.06398(9) 0.47423(15) 0.36034(9) 0.0460(4) Uani d . 1 1
H H15A -0.0532 0.4888 0.3205 0.055 Uiso calc R 1 1
H H15B -0.1098 0.4374 0.3494 0.055 Uiso calc R 1 1
C C16 -0.00816(11) 0.39690(17) 0.40219(12) 0.0619(5) Uani d . 1 1
H H16A -0.0079 0.3279 0.3796 0.093 Uiso calc R 1 1
H H16B -0.0187 0.3818 0.4416 0.093 Uiso calc R 1 1
H H16C 0.0375 0.4319 0.4120 0.093 Uiso calc R 1 1
C C17 -0.17657(8) 0.55496(13) 0.43342(8) 0.0364(4) Uani d . 1 1
C C18 -0.23590(9) 0.54186(17) 0.36848(9) 0.0499(5) Uani d . 1 1
H H18A -0.2510 0.6151 0.3501 0.060 Uiso calc R 1 1
H H18B -0.2181 0.5003 0.3384 0.060 Uiso calc R 1 1
C C19 -0.29894(10) 0.4796(2) 0.37923(10) 0.0603(5) Uani d . 1 1
H H19A -0.3360 0.4702 0.3378 0.072 Uiso calc R 1 1
C C20 -0.27523(11) 0.36486(17) 0.40858(10) 0.0565(5) Uani d . 1 1
H H20A -0.3155 0.3246 0.4142 0.068 Uiso calc R 1 1
H H20B -0.2563 0.3216 0.3799 0.068 Uiso calc R 1 1
C C21 -0.21867(10) 0.37929(14) 0.47347(9) 0.0475(4) Uani d . 1 1
H H21A -0.2040 0.3053 0.4924 0.057 Uiso calc R 1 1
C C22 -0.15471(9) 0.43877(14) 0.46354(8) 0.0410(4) Uani d . 1 1
H H22A -0.1357 0.3944 0.4354 0.049 Uiso calc R 1 1
H H22B -0.1180 0.4469 0.5047 0.049 Uiso calc R 1 1
C C23 -0.20662(11) 0.62237(15) 0.47925(10) 0.0507(5) Uani d . 1 1
H H23A -0.2210 0.6960 0.4612 0.061 Uiso calc R 1 1
H H23B -0.1702 0.6319 0.5204 0.061 Uiso calc R 1 1
C C24 -0.27071(11) 0.56134(16) 0.48944(11) 0.0560(5) Uani d . 1 1
H H24A -0.2893 0.6053 0.5186 0.067 Uiso calc R 1 1
C C25 -0.24790(12) 0.44675(16) 0.51877(10) 0.0559(5) Uani d . 1 1
H H25A -0.2118 0.4550 0.5603 0.067 Uiso calc R 1 1
H H25B -0.2881 0.4081 0.5254 0.067 Uiso calc R 1 1
C C26 -0.32823(11) 0.54824(19) 0.42461(13) 0.0687(6) Uani d . 1 1
H H26A -0.3431 0.6214 0.4060 0.082 Uiso calc R 1 1
H H26B -0.3691 0.5107 0.4307 0.082 Uiso calc R 1 1
H H12B 0.0444(11) 0.8413(14) 0.4491(9) 0.041(5) Uiso d . 1 1
H H12A -0.0064(10) 0.8708(16) 0.4920(10) 0.047(5) Uiso d . 1 1

loop_
_atom_site_aniso_label
_atom_site_aniso_U_11
_atom_site_aniso_U_22
_atom_site_aniso_U_33
_atom_site_aniso_U_12
_atom_site_aniso_U_13
_atom_site_aniso_U_23
S1 0.0474(3) 0.0637(3) 0.0818(4) -0.0027(2) 0.0354(3) 0.0117(3)
O1 0.0367(6) 0.0607(8) 0.0589(7) 0.0015(5) 0.0190(6) 0.0018(6)
N1 0.0369(7) 0.0470(8) 0.0371(7) 0.0033(6) 0.0162(6) 0.0050(6)
N2 0.0353(7) 0.0400(7) 0.0438(7) -0.0084(6) 0.0102(6) 0.0071(6)
N3 0.0369(7) 0.0382(7) 0.0488(8) -0.0090(6) 0.0146(6) 0.0065(6)
N4 0.0393(7) 0.0368(7) 0.0465(8) -0.0088(6) 0.0163(6) 0.0046(6)
N5 0.0357(7) 0.0383(7) 0.0413(7) -0.0050(5) 0.0139(6) 0.0039(6)
C1 0.0408(8) 0.0461(9) 0.0374(8) 0.0006(7) 0.0119(7) -0.0064(7)
C2 0.0489(10) 0.0551(11) 0.0510(10) 0.0109(8) 0.0091(8) -0.0003(9)
C3 0.0687(13) 0.0524(11) 0.0572(11) 0.0101(10) 0.0115(10) 0.0121(10)
C4 0.0680(13) 0.0610(12) 0.0575(12) -0.0006(10) 0.0249(10) 0.0158(10)
C5 0.0469(10) 0.0566(11) 0.0510(10) 0.0035(8) 0.0206(8) 0.0090(9)
C6 0.0403(8) 0.0435(9) 0.0340(8) 0.0006(7) 0.0116(6) -0.0011(7)
C7 0.0373(10) 0.0740(13) 0.0698(13) -0.0014(9) 0.0162(9) -0.0158(11)
C8 0.0399(9) 0.0523(10) 0.0457(9) 0.0031(7) 0.0208(7) 0.0087(8)
C9 0.0384(9) 0.0479(9) 0.0513(10) 0.0024(7) 0.0188(7) 0.0068(8)
C10 0.0394(8) 0.0461(9) 0.0380(8) -0.0102(7) 0.0140(7) 0.0000(7)
C11 0.0431(9) 0.0474(9) 0.0376(8) -0.0020(7) 0.0157(7) 0.0006(7)
C12 0.0367(9) 0.0431(9) 0.0485(10) -0.0124(7) 0.0038(7) 0.0081(8)
C13 0.0344(8) 0.0443(9) 0.0453(9) -0.0033(7) 0.0101(7) 0.0122(8)
C14 0.0375(8) 0.0347(8) 0.0366(8) -0.0046(6) 0.0120(6) 0.0058(7)
C15 0.0457(9) 0.0468(9) 0.0474(9) -0.0047(8) 0.0171(8) -0.0041(8)
C16 0.0531(11) 0.0473(10) 0.0829(15) 0.0033(8) 0.0174(10) -0.0013(10)
C17 0.0390(8) 0.0335(8) 0.0391(8) -0.0079(6) 0.0154(7) 0.0025(7)
C18 0.0422(9) 0.0618(11) 0.0441(9) -0.0080(8) 0.0109(7) 0.0140(9)
C19 0.0403(10) 0.0835(14) 0.0527(11) -0.0191(10) 0.0079(8) 0.0068(11)
C20 0.0600(12) 0.0545(11) 0.0612(12) -0.0278(9) 0.0280(9) -0.0116(10)
C21 0.0615(11) 0.0347(8) 0.0530(10) -0.0109(8) 0.0277(9) 0.0040(8)
C22 0.0487(9) 0.0362(8) 0.0393(8) -0.0065(7) 0.0151(7) 0.0033(7)
C23 0.0579(11) 0.0366(9) 0.0684(12) -0.0104(8) 0.0351(9) -0.0055(9)
C24 0.0626(12) 0.0443(10) 0.0778(14) -0.0117(9) 0.0464(11) -0.0081(9)
C25 0.0698(12) 0.0532(11) 0.0568(11) -0.0191(9) 0.0372(10) -0.0017(9)
C26 0.0457(11) 0.0653(13) 0.1038(18) -0.0044(9) 0.0356(11) 0.0186(13)

loop_
_atom_type_symbol
_atom_type_description
_atom_type_scat_dispersion_real
_atom_type_scat_dispersion_imag
_atom_type_scat_source
C C 0.0181 0.0091 'International Tables Vol C Tables 4.2.6.8 and 6.1.1.4'
H H 0.0000 0.0000 'International Tables Vol C Tables 4.2.6.8 and 6.1.1.4'
N N 0.0311 0.0180 'International Tables Vol C Tables 4.2.6.8 and 6.1.1.4'
O O 0.0492 0.0322 'International Tables Vol C Tables 4.2.6.8 and 6.1.1.4'
S S 0.3331 0.5567 'International Tables Vol C Tables 4.2.6.8 and 6.1.1.4'

loop_
_geom_angle_atom_site_label_1
_geom_angle_atom_site_label_2
_geom_angle_atom_site_label_3
_geom_angle
C1 O1 C7 117.79(15)
C6 N1 C8 115.28(13)
C6 N1 C11 114.41(13)
C8 N1 C11 110.33(13)
C12 N2 C10 114.93(14)
C12 N2 C9 114.58(15)
C10 N2 C9 109.92(13)
C13 N3 N4 112.65(13)
C13 N3 C12 126.97(15)
N4 N3 C12 120.21(15)
C14 N4 N3 104.94(13)
C13 N5 C14 108.06(14)
C13 N5 C15 120.98(14)
C14 N5 C15 130.96(13)
O1 C1 C2 123.40(16)
O1 C1 C6 116.34(15)
C2 C1 C6 120.23(17)
C3 C2 C1 121.06(18)
C3 C2 H2A 119.5
C1 C2 H2A 119.5
C4 C3 C2 119.73(19)
C4 C3 H3A 120.1
C2 C3 H3A 120.1
C3 C4 C5 119.8(2)
C3 C4 H4A 120.1
C5 C4 H4A 120.1
C4 C5 C6 122.32(18)
C4 C5 H5A 118.8
C6 C5 H5A 118.8
C5 C6 C1 116.69(16)
C5 C6 N1 123.09(15)
C1 C6 N1 120.10(15)
O1 C7 H7A 109.5
O1 C7 H7B 109.5
H7A C7 H7B 109.5
O1 C7 H7C 109.5
H7A C7 H7C 109.5
H7B C7 H7C 109.5
N1 C8 C9 111.00(14)
N1 C8 H8A 109.4
C9 C8 H8A 109.4
N1 C8 H8B 109.4
C9 C8 H8B 109.4
H8A C8 H8B 108.0
N2 C9 C8 110.21(15)
N2 C9 H9A 109.6
C8 C9 H9A 109.6
N2 C9 H9B 109.6
C8 C9 H9B 109.6
H9A C9 H9B 108.1
N2 C10 C11 109.91(13)
N2 C10 H10A 109.7
C11 C10 H10A 109.7
N2 C10 H10B 109.7
C11 C10 H10B 109.7
H10A C10 H10B 108.2
N1 C11 C10 110.43(14)
N1 C11 H11A 109.6
C10 C11 H11A 109.6
N1 C11 H11B 109.6
C10 C11 H11B 109.6
H11A C11 H11B 108.1
N2 C12 N3 116.71(13)
N2 C12 H12B 113.0(11)
N3 C12 H12B 103.6(10)
N2 C12 H12A 108.6(11)
N3 C12 H12A 106.1(11)
H12B C12 H12A 108.5(15)
N3 C13 N5 103.80(14)
N3 C13 S1 128.57(13)
N5 C13 S1 127.63(14)
N4 C14 N5 110.55(13)
N4 C14 C17 122.24(15)
N5 C14 C17 127.20(14)
N5 C15 C16 112.40(15)
N5 C15 H15A 109.1
C16 C15 H15A 109.1
N5 C15 H15B 109.1
C16 C15 H15B 109.1
H15A C15 H15B 107.9
C15 C16 H16A 109.5
C15 C16 H16B 109.5
H16A C16 H16B 109.5
C15 C16 H16C 109.5
H16A C16 H16C 109.5
H16B C16 H16C 109.5
C14 C17 C23 108.67(13)
C14 C17 C22 111.92(13)
C23 C17 C22 108.02(14)
C14 C17 C18 110.51(13)
C23 C17 C18 108.05(15)
C22 C17 C18 109.55(13)
C19 C18 C17 109.64(14)
C19 C18 H18A 109.7
C17 C18 H18A 109.7
C19 C18 H18B 109.7
C17 C18 H18B 109.7
H18A C18 H18B 108.2
C20 C19 C26 109.87(17)
C20 C19 C18 109.84(17)
C26 C19 C18 109.18(18)
C20 C19 H19A 109.3
C26 C19 H19A 109.3
C18 C19 H19A 109.3
C21 C20 C19 109.41(15)
C21 C20 H20A 109.8
C19 C20 H20A 109.8
C21 C20 H20B 109.8
C19 C20 H20B 109.8
H20A C20 H20B 108.2
C25 C21 C20 110.15(17)
C25 C21 C22 110.15(15)
C20 C21 C22 109.18(15)
C25 C21 H21A 109.1
C20 C21 H21A 109.1
C22 C21 H21A 109.1
C21 C22 C17 110.05(14)
C21 C22 H22A 109.7
C17 C22 H22A 109.7
C21 C22 H22B 109.7
C17 C22 H22B 109.7
H22A C22 H22B 108.2
C17 C23 C24 110.33(14)
C17 C23 H23A 109.6
C24 C23 H23A 109.6
C17 C23 H23B 109.6
C24 C23 H23B 109.6
H23A C23 H23B 108.1
C25 C24 C26 109.76(16)
C25 C24 C23 109.57(17)
C26 C24 C23 109.29(17)
C25 C24 H24A 109.4
C26 C24 H24A 109.4
C23 C24 H24A 109.4
C21 C25 C24 109.14(15)
C21 C25 H25A 109.9
C24 C25 H25A 109.9
C21 C25 H25B 109.9
C24 C25 H25B 109.9
H25A C25 H25B 108.3
C24 C26 C19 109.21(16)
C24 C26 H26A 109.8
C19 C26 H26A 109.8
C24 C26 H26B 109.8
C19 C26 H26B 109.8
H26A C26 H26B 108.3

loop_
_geom_bond_atom_site_label_1
_geom_bond_atom_site_label_2
_geom_bond_distance
S1 C13 1.6674(18)
O1 C1 1.369(2)
O1 C7 1.423(2)
N1 C6 1.423(2)
N1 C8 1.457(2)
N1 C11 1.472(2)
N2 C12 1.434(2)
N2 C10 1.457(2)
N2 C9 1.459(2)
N3 C13 1.349(2)
N3 N4 1.3790(19)
N3 C12 1.472(2)
N4 C14 1.305(2)
N5 C13 1.378(2)
N5 C14 1.383(2)
N5 C15 1.470(2)
C1 C2 1.383(3)
C1 C6 1.413(2)
C2 C3 1.378(3)
C2 H2A 0.9300
C3 C4 1.362(3)
C3 H3A 0.9300
C4 C5 1.385(3)
C4 H4A 0.9300
C5 C6 1.390(2)
C5 H5A 0.9300
C7 H7A 0.9600
C7 H7B 0.9600
C7 H7C 0.9600
C8 C9 1.513(2)
C8 H8A 0.9700
C8 H8B 0.9700
C9 H9A 0.9700
C9 H9B 0.9700
C10 C11 1.513(2)
C10 H10A 0.9700
C10 H10B 0.9700
C11 H11A 0.9700
C11 H11B 0.9700
C12 H12B 0.98(2)
C12 H12A 1.01(2)
C14 C17 1.508(2)
C15 C16 1.512(3)
C15 H15A 0.9700
C15 H15B 0.9700
C16 H16A 0.9600
C16 H16B 0.9600
C16 H16C 0.9600
C17 C23 1.538(2)
C17 C22 1.539(2)
C17 C18 1.545(2)
C18 C19 1.532(2)
C18 H18A 0.9700
C18 H18B 0.9700
C19 C20 1.524(3)
C19 C26 1.529(3)
C19 H19A 0.9800
C20 C21 1.520(3)
C20 H20A 0.9700
C20 H20B 0.9700
C21 C25 1.519(3)
C21 C22 1.525(2)
C21 H21A 0.9800
C22 H22A 0.9700
C22 H22B 0.9700
C23 C24 1.538(2)
C23 H23A 0.9700
C23 H23B 0.9700
C24 C25 1.519(3)
C24 C26 1.526(3)
C24 H24A 0.9800
C25 H25A 0.9700
C25 H25B 0.9700
C26 H26A 0.9700
C26 H26B 0.9700

loop_
_geom_hbond_atom_site_label_D
_geom_hbond_atom_site_label_H
_geom_hbond_atom_site_label_A
_geom_hbond_site_symmetry_A
_geom_hbond_distance_DH
_geom_hbond_distance_HA
_geom_hbond_distance_DA
_geom_hbond_angle_DHA
_geom_hbond_publ_flag
C11 H11A O1 . 0.97 2.26 2.903(2) 123 yes
C18 H18A Cg 6_445 0.97 2.81 3.748(2) 162 yes

loop_
_geom_torsion_atom_site_label_1
_geom_torsion_atom_site_label_2
_geom_torsion_atom_site_label_3
_geom_torsion_atom_site_label_4
_geom_torsion
C13 N3 N4 C14 -0.07(17)
C12 N3 N4 C14 -175.71(14)
C7 O1 C1 C2 10.9(2)
C7 O1 C1 C6 -167.17(15)
O1 C1 C2 C3 -174.35(18)
C6 C1 C2 C3 3.7(3)
C1 C2 C3 C4 -0.7(3)
C2 C3 C4 C5 -2.0(3)
C3 C4 C5 C6 1.7(3)
C4 C5 C6 C1 1.2(3)
C4 C5 C6 N1 177.19(17)
O1 C1 C6 C5 174.34(15)
C2 C1 C6 C5 -3.8(2)
O1 C1 C6 N1 -1.8(2)
C2 C1 C6 N1 -179.97(15)
C8 N1 C6 C5 -7.3(2)
C11 N1 C6 C5 122.18(18)
C8 N1 C6 C1 168.57(15)
C11 N1 C6 C1 -61.93(19)
C6 N1 C8 C9 -172.41(14)
C11 N1 C8 C9 56.12(19)
C12 N2 C9 C8 -169.87(13)
C10 N2 C9 C8 58.92(17)
N1 C8 C9 N2 -57.44(18)
C12 N2 C10 C11 169.35(14)
C9 N2 C10 C11 -59.63(17)
C6 N1 C11 C10 171.40(13)
C8 N1 C11 C10 -56.68(17)
N2 C10 C11 N1 58.53(17)
C10 N2 C12 N3 69.0(2)
C9 N2 C12 N3 -59.8(2)
C13 N3 C12 N2 100.2(2)
N4 N3 C12 N2 -84.8(2)
N4 N3 C13 N5 -0.05(17)
C12 N3 C13 N5 175.23(14)
N4 N3 C13 S1 179.88(12)
C12 N3 C13 S1 -4.8(2)
C14 N5 C13 N3 0.14(17)
C15 N5 C13 N3 -179.98(13)
C14 N5 C13 S1 -179.79(12)
C15 N5 C13 S1 0.1(2)
N3 N4 C14 N5 0.16(17)
N3 N4 C14 C17 -178.86(14)
C13 N5 C14 N4 -0.20(18)
C15 N5 C14 N4 179.95(15)
C13 N5 C14 C17 178.76(15)
C15 N5 C14 C17 -1.1(3)
C13 N5 C15 C16 80.4(2)
C14 N5 C15 C16 -99.8(2)
N4 C14 C17 C23 -8.7(2)
N5 C14 C17 C23 172.44(16)
N4 C14 C17 C22 -127.92(16)
N5 C14 C17 C22 53.2(2)
N4 C14 C17 C18 109.70(18)
N5 C14 C17 C18 -69.2(2)
C14 C17 C18 C19 -178.89(16)
C23 C17 C18 C19 -60.1(2)
C22 C17 C18 C19 57.4(2)
C17 C18 C19 C20 -58.9(2)
C17 C18 C19 C26 61.6(2)
C26 C19 C20 C21 -59.0(2)
C18 C19 C20 C21 61.1(2)
C19 C20 C21 C25 59.6(2)
C19 C20 C21 C22 -61.5(2)
C25 C21 C22 C17 -60.62(19)
C20 C21 C22 C17 60.46(19)
C14 C17 C22 C21 178.67(14)
C23 C17 C22 C21 59.08(18)
C18 C17 C22 C21 -58.40(18)
C14 C17 C23 C24 179.37(15)
C22 C17 C23 C24 -59.0(2)
C18 C17 C23 C24 59.4(2)
C17 C23 C24 C25 60.2(2)
C17 C23 C24 C26 -60.1(2)
C20 C21 C25 C24 -60.16(19)
C22 C21 C25 C24 60.3(2)
C26 C24 C25 C21 60.3(2)
C23 C24 C25 C21 -59.7(2)
C25 C24 C26 C19 -60.0(2)
C23 C24 C26 C19 60.2(2)
C20 C19 C26 C24 59.2(2)
C18 C19 C26 C24 -61.3(2)
